data_7121110
loop_
_publ_author_name
'Hofmann, Alexander'
'Lamprecht, Anna'
'Gonz\'alez-Belman, Oscar F'
'Dewhurst, Rian D.'
'Jim\'enez-Halla, J Oscar C'
'Kachel, Stephanie'
'Braunschweig, Holger'

_publ_section_title
;
 Dialumination of unsaturated species with a reactive
 bis(cyclopentadienyl) dialane.
;
_journal_issue 13
_journal_name_full 'Chemical communications (Cambridge, England)'
_journal_page_first 1639
_journal_page_last 1642
_journal_paper_doi 10.1039/c7cc09596a
_journal_volume 54
_journal_year 2018
_chemical_formula_moiety 'C32 H50 Al2 Br2 N2'
_chemical_formula_sum 'C32 H50 Al2 Br2 N2'
_chemical_formula_weight 676.52
_space_group_crystal_system triclinic
_space_group_IT_number 2
_space_group_name_Hall '-P 1'
_space_group_name_H-M_alt 'P -1'
_symmetry_space_group_name_Hall '-P 1'
_symmetry_space_group_name_H-M 'P -1'
_atom_sites_solution_hydrogens geom
_atom_sites_solution_primary iterative
_atom_sites_solution_secondary difmap
_audit_creation_method SHELXL-2014/7
_audit_update_record
;
2017-11-29 deposited with the CCDC.
2018-01-08 downloaded from the CCDC.
;
_cell_angle_alpha 101.19(2)
_cell_angle_beta 91.52(2)
_cell_angle_gamma 110.23(2)
_cell_formula_units_Z 2
_cell_length_a 8.6234(20)
_cell_length_b 11.477(5)
_cell_length_c 18.064(7)
_cell_measurement_reflns_used 9961
_cell_measurement_temperature 100(2)
_cell_measurement_theta_max 29.13
_cell_measurement_theta_min 2.31
_cell_volume 1637.1(11)
_computing_cell_refinement 'Saint+ ver. V8.37A (Bruker AXS)'
_computing_data_collection 'APEX2 ver. 2014.9 (Bruker AXS)'
_computing_data_reduction 'Saint+ ver. V8.37A (Bruker AXS)'
_computing_molecular_graphics 'ShelXLe (Huebschle et all, 2011)'
_computing_publication_material 'SHELXL-2014/7 (Sheldrick, 2014)'
_computing_structure_refinement 'SHELXL-2014/7 (Sheldrick, 2014)'
_computing_structure_solution 'SHELXT (Sheldrick, 2014)'
_diffrn_ambient_temperature 100(2)
_diffrn_detector 'CMOS area detector (Photon 100)'
_diffrn_detector_area_resol_mean 10.24
_diffrn_measured_fraction_theta_full 1.000
_diffrn_measured_fraction_theta_max 1.000
_diffrn_measurement_device_type 'Bruker D8 Quest'
_diffrn_measurement_method '\f and \w scans'
_diffrn_radiation_monochromator 'multi-layer mirror'
_diffrn_radiation_type MoK\a
_diffrn_radiation_wavelength 0.71073
_diffrn_reflns_av_R_equivalents 0.0661
_diffrn_reflns_av_unetI/netI 0.0424
_diffrn_reflns_Laue_measured_fraction_full 1.000
_diffrn_reflns_Laue_measured_fraction_max 1.000
_diffrn_reflns_limit_h_max 10
_diffrn_reflns_limit_h_min -10
_diffrn_reflns_limit_k_max 14
_diffrn_reflns_limit_k_min -14
_diffrn_reflns_limit_l_max 22
_diffrn_reflns_limit_l_min -22
_diffrn_reflns_number 38040
_diffrn_reflns_point_group_measured_fraction_full 1.000
_diffrn_reflns_point_group_measured_fraction_max 1.000
_diffrn_reflns_theta_full 26.000
_diffrn_reflns_theta_max 26.022
_diffrn_reflns_theta_min 2.311
_diffrn_source 'microfocus sealed tube (Incoatec ImS)'
_exptl_absorpt_coefficient_mu 2.553
_exptl_absorpt_correction_T_max 0.6210
_exptl_absorpt_correction_T_min 0.4890
_exptl_absorpt_correction_type multi-scan
_exptl_absorpt_process_details 'SadAbs 2014/5 (Bruker AXS)'
_exptl_crystal_colour colourless
_exptl_crystal_density_diffrn 1.372
_exptl_crystal_description block
_exptl_crystal_F_000 704
_exptl_crystal_size_max 0.428
_exptl_crystal_size_mid 0.281
_exptl_crystal_size_min 0.155
_refine_diff_density_max 1.048
_refine_diff_density_min -0.976
_refine_diff_density_rms 0.113
_refine_ls_extinction_method none
_refine_ls_goodness_of_fit_ref 1.034
_refine_ls_hydrogen_treatment constr
_refine_ls_matrix_type full
_refine_ls_number_parameters 353
_refine_ls_number_reflns 6463
_refine_ls_number_restraints 270
_refine_ls_restrained_S_all 1.087
_refine_ls_R_factor_all 0.0613
_refine_ls_R_factor_gt 0.0424
_refine_ls_shift/su_max 0.001
_refine_ls_shift/su_mean 0.000
_refine_ls_structure_factor_coef Fsqd
_refine_ls_weighting_details 'w=1/[\s^2^(Fo^2^)+(0.0724P)^2^+1.5952P] where P=(Fo^2^+2Fc^2^)/3'
_refine_ls_weighting_scheme calc
_refine_ls_wR_factor_gt 0.1095
_refine_ls_wR_factor_ref 0.1213
_reflns_Friedel_coverage 0.000
_reflns_number_gt 5090
_reflns_number_total 6463
_reflns_threshold_expression 'I > 2\s(I)'
_cod_data_source_file c7cc09596a2.cif
_cod_data_source_block ALHO055
_cod_depositor_comments 'Adding full bibliography for 7121109--7121112.cif.'
_cod_original_cell_volume 1637.1(10)
_cod_database_code 7121110
_shelx_shelxl_version_number 2014/7
_shelx_space_group_comment
;
The symmetry employed for this shelxl refinement is uniquely defined
by the following loop, which should always be used as a source of
symmetry information in preference to the above space-group names.
They are only intended as comments.
;
_shelx_estimated_absorpt_t_min 0.408
_shelx_estimated_absorpt_t_max 0.693

loop_
_space_group_symop_operation_xyz
'x, y, z'
'-x, -y, -z'

loop_
_atom_site_label
_atom_site_type_symbol
_atom_site_fract_x
_atom_site_fract_y
_atom_site_fract_z
_atom_site_U_iso_or_equiv
_atom_site_adp_type
_atom_site_occupancy
_atom_site_site_symmetry_order
_atom_site_calc_flag
_atom_site_refinement_flags_posn
_atom_site_refinement_flags_adp
Br1 Br 0.78408(4) -0.08554(3) 0.37015(2) 0.02481(12) Uani 1 1 d . .
C1 C 0.5748(4) 0.0356(3) 0.51728(17) 0.0134(6) Uani 1 1 d . .
Al1 Al 0.67718(12) 0.07082(9) 0.42513(5) 0.0140(2) Uani 1 1 d . .
Al2 Al 0.58083(12) 0.36204(9) 0.03534(5) 0.0138(2) Uani 1 1 d . .
Br2 Br 0.73630(4) 0.29554(4) -0.05788(2) 0.02564(12) Uani 1 1 d . .
C2 C 0.5666(4) 0.5242(3) 0.02550(18) 0.0146(6) Uani 1 1 d . .
C1_1 C 0.7778(5) 0.2354(3) 0.3867(2) 0.0248(7) Uani 1 1 d . U
C2_1 C 0.6941(5) 0.3090(3) 0.4317(2) 0.0269(7) Uani 1 1 d . U
C3_1 C 0.7764(5) 0.3555(3) 0.5031(2) 0.0299(8) Uani 1 1 d . U
C4_1 C 0.9172(5) 0.3184(4) 0.5057(2) 0.0305(8) Uani 1 1 d . U
C5_1 C 0.9230(5) 0.2503(4) 0.4356(2) 0.0283(8) Uani 1 1 d . U
C6_1 C 0.7824(8) 0.2228(5) 0.3018(3) 0.0616(16) Uani 1 1 d . U
H6A_1 H 0.8628 0.3009 0.2915 0.092 Uiso 1 1 calc R U
H6B_1 H 0.6720 0.2087 0.2782 0.092 Uiso 1 1 calc R U
H6C_1 H 0.8156 0.1505 0.2807 0.092 Uiso 1 1 calc R U
C7_1 C 0.5542(6) 0.3438(5) 0.4047(4) 0.0665(17) Uani 1 1 d . U
H7A_1 H 0.4692 0.3299 0.4403 0.100 Uiso 1 1 calc R U
H7B_1 H 0.5056 0.2909 0.3544 0.100 Uiso 1 1 calc R U
H7C_1 H 0.5960 0.4336 0.4017 0.100 Uiso 1 1 calc R U
C8_1 C 0.7300(9) 0.4371(4) 0.5679(3) 0.0712(18) Uani 1 1 d . U
H8A_1 H 0.7896 0.4393 0.6154 0.107 Uiso 1 1 calc R U
H8B_1 H 0.6100 0.4014 0.5711 0.107 Uiso 1 1 calc R U
H8C_1 H 0.7602 0.5236 0.5594 0.107 Uiso 1 1 calc R U
C9_1 C 1.0462(7) 0.3538(5) 0.5716(3) 0.0663(17) Uani 1 1 d . U
H9A_1 H 1.1571 0.3820 0.5541 0.099 Uiso 1 1 calc R U
H9B_1 H 1.0309 0.2798 0.5939 0.099 Uiso 1 1 calc R U
H9C_1 H 1.0348 0.4229 0.6098 0.099 Uiso 1 1 calc R U
C10_1 C 1.0665(6) 0.2145(5) 0.4070(5) 0.0762(19) Uani 1 1 d . U
H10A_1 H 1.1240 0.1965 0.4484 0.114 Uiso 1 1 calc R U
H10B_1 H 1.1440 0.2850 0.3883 0.114 Uiso 1 1 calc R U
H10C_1 H 1.0248 0.1387 0.3657 0.114 Uiso 1 1 calc R U
C1_2 C 0.7234(5) 0.3397(4) 0.13625(19) 0.0217(7) Uani 1 1 d . U
C2_2 C 0.7374(5) 0.4542(4) 0.18434(19) 0.0219(7) Uani 1 1 d . U
C3_2 C 0.5775(5) 0.4481(3) 0.20470(18) 0.0194(7) Uani 1 1 d . U
C4_2 C 0.4629(4) 0.3315(3) 0.16836(18) 0.0164(6) Uani 1 1 d . U
C5_2 C 0.5470(5) 0.2600(3) 0.12203(19) 0.0194(7) Uani 1 1 d . U
C6_2 C 0.8657(6) 0.2957(6) 0.1175(2) 0.0477(12) Uani 1 1 d . U
H6A_2 H 0.9092 0.2771 0.1628 0.072 Uiso 1 1 calc R U
H6B_2 H 0.9538 0.3626 0.1006 0.072 Uiso 1 1 calc R U
H6C_2 H 0.8269 0.2186 0.0770 0.072 Uiso 1 1 calc R U
C7_2 C 0.8993(6) 0.5631(5) 0.2126(3) 0.0450(12) Uani 1 1 d . U
H7A_2 H 0.8775 0.6326 0.2460 0.067 Uiso 1 1 calc R U
H7B_2 H 0.9532 0.5933 0.1693 0.067 Uiso 1 1 calc R U
H7C_2 H 0.9724 0.5340 0.2407 0.067 Uiso 1 1 calc R U
C8_2 C 0.5353(7) 0.5485(4) 0.2576(2) 0.0386(11) Uani 1 1 d . U
H8A_2 H 0.4442 0.5644 0.2330 0.058 Uiso 1 1 calc R U
H8B_2 H 0.6329 0.6271 0.2700 0.058 Uiso 1 1 calc R U
H8C_2 H 0.5012 0.5194 0.3041 0.058 Uiso 1 1 calc R U
C9_2 C 0.2815(5) 0.2843(4) 0.1810(2) 0.0337(9) Uani 1 1 d . U
H9A_2 H 0.2219 0.2066 0.1429 0.051 Uiso 1 1 calc R U
H9B_2 H 0.2349 0.3496 0.1767 0.051 Uiso 1 1 calc R U
H9C_2 H 0.2699 0.2660 0.2318 0.051 Uiso 1 1 calc R U
C10_2 C 0.4878(6) 0.1171(4) 0.0990(2) 0.0374(10) Uani 1 1 d . U
H10A_2 H 0.5216 0.0834 0.1400 0.056 Uiso 1 1 calc R U
H10B_2 H 0.5369 0.0923 0.0530 0.056 Uiso 1 1 calc R U
H10C_2 H 0.3664 0.0825 0.0890 0.056 Uiso 1 1 calc R U
N1_3 N 0.5796(3) 0.0365(2) 0.59925(15) 0.0123(5) Uani 1 1 d . .
C2_3 C 0.6478(5) 0.1729(3) 0.72972(19) 0.0212(7) Uani 1 1 d . .
H2A_3 H 0.5348 0.1308 0.7437 0.025 Uiso 1 1 calc R U
H2B_3 H 0.6900 0.2623 0.7585 0.025 Uiso 1 1 calc R U
C3_3 C 0.7616(5) 0.1053(3) 0.75077(19) 0.0221(8) Uani 1 1 d . .
H3A_3 H 0.8774 0.1534 0.7428 0.027 Uiso 1 1 calc R U
H3B_3 H 0.7583 0.1017 0.8050 0.027 Uiso 1 1 calc R U
C4_3 C 0.7060(5) -0.0283(3) 0.70234(19) 0.0209(7) Uani 1 1 d . .
H4A_3 H 0.5954 -0.0791 0.7150 0.025 Uiso 1 1 calc R U
H4B_3 H 0.7852 -0.0692 0.7136 0.025 Uiso 1 1 calc R U
C5_3 C 0.6966(4) -0.0265(3) 0.61817(18) 0.0157(7) Uani 1 1 d . .
H5A_3 H 0.8086 0.0198 0.6049 0.019 Uiso 1 1 calc R U
H5B_3 H 0.6586 -0.1148 0.5878 0.019 Uiso 1 1 calc R U
C1_3 C 0.6395(4) 0.1699(3) 0.64505(18) 0.0165(7) Uani 1 1 d . .
H1A_3 H 0.5635 0.2127 0.6324 0.020 Uiso 1 1 calc R U
H1B_3 H 0.7512 0.2172 0.6319 0.020 Uiso 1 1 calc R U
C1_4 C 0.6506(4) 0.7248(3) 0.11984(18) 0.0172(7) Uani 1 1 d . .
H1A_4 H 0.7246 0.6958 0.1484 0.021 Uiso 1 1 calc R U
H1B_4 H 0.5401 0.6974 0.1391 0.021 Uiso 1 1 calc R U
N1_4 N 0.6343(3) 0.6643(2) 0.03694(15) 0.0132(5) Uani 1 1 d . .
C2_4 C 0.7204(4) 0.8683(3) 0.1329(2) 0.0208(7) Uani 1 1 d . .
H2A_4 H 0.7300 0.9055 0.1878 0.025 Uiso 1 1 calc R U
H2B_4 H 0.6436 0.8976 0.1065 0.025 Uiso 1 1 calc R U
C3_4 C 0.8907(5) 0.9141(3) 0.1039(2) 0.0231(8) Uani 1 1 d . .
H3A_4 H 0.9715 0.8946 0.1346 0.028 Uiso 1 1 calc R U
H3B_4 H 0.9298 1.0074 0.1088 0.028 Uiso 1 1 calc R U
C4_4 C 0.8800(4) 0.8486(3) 0.0209(2) 0.0215(7) Uani 1 1 d . .
H4A_4 H 0.8127 0.8788 -0.0106 0.026 Uiso 1 1 calc R U
H4B_4 H 0.9930 0.8718 0.0040 0.026 Uiso 1 1 calc R U
C5_4 C 0.8025(4) 0.7048(3) 0.0094(2) 0.0170(7) Uani 1 1 d . .
H5A_4 H 0.7933 0.6658 -0.0452 0.020 Uiso 1 1 calc R U
H5B_4 H 0.8756 0.6738 0.0370 0.020 Uiso 1 1 calc R U

loop_
_atom_site_aniso_label
_atom_site_aniso_U_11
_atom_site_aniso_U_22
_atom_site_aniso_U_33
_atom_site_aniso_U_23
_atom_site_aniso_U_13
_atom_site_aniso_U_12
Br1 0.0238(2) 0.01961(19) 0.0326(2) -0.00114(15) 0.00486(15) 0.01328(15)
C1 0.0187(16) 0.0121(15) 0.0118(15) 0.0035(12) 0.0040(12) 0.0077(13)
Al1 0.0150(5) 0.0146(5) 0.0144(5) 0.0039(4) 0.0041(4) 0.0072(4)
Al2 0.0159(5) 0.0129(5) 0.0147(5) 0.0030(4) 0.0040(4) 0.0075(4)
Br2 0.0255(2) 0.0419(2) 0.01522(18) 0.00156(15) 0.00579(14) 0.02125(17)
C2 0.0186(16) 0.0126(16) 0.0154(15) 0.0050(12) 0.0056(12) 0.0077(13)
C1_1 0.0259(17) 0.0157(15) 0.0274(17) 0.0067(13) 0.0080(14) -0.0007(13)
C2_1 0.0228(16) 0.0155(15) 0.0462(19) 0.0166(14) 0.0063(14) 0.0062(13)
C3_1 0.0427(19) 0.0123(15) 0.0351(18) 0.0080(13) 0.0195(15) 0.0074(14)
C4_1 0.0334(18) 0.0168(16) 0.0359(18) 0.0149(14) -0.0044(15) -0.0020(14)
C5_1 0.0191(16) 0.0177(16) 0.0485(19) 0.0113(14) 0.0100(14) 0.0043(13)
C6_1 0.091(4) 0.037(3) 0.029(2) 0.0133(19) 0.014(2) -0.016(3)
C7_1 0.029(2) 0.030(2) 0.140(5) 0.033(3) -0.014(3) 0.004(2)
C8_1 0.125(5) 0.021(2) 0.072(3) 0.015(2) 0.067(3) 0.026(3)
C9_1 0.063(3) 0.048(3) 0.061(3) 0.031(2) -0.033(3) -0.023(2)
C10_1 0.032(3) 0.028(2) 0.158(5) -0.003(3) 0.034(3) 0.008(2)
C1_2 0.0233(16) 0.0371(17) 0.0143(14) 0.0103(13) 0.0052(12) 0.0197(14)
C2_2 0.0249(16) 0.0273(16) 0.0130(14) 0.0092(13) -0.0003(12) 0.0062(13)
C3_2 0.0302(16) 0.0184(15) 0.0124(14) 0.0052(12) 0.0057(12) 0.0111(13)
C4_2 0.0203(15) 0.0196(15) 0.0148(14) 0.0079(12) 0.0048(12) 0.0115(12)
C5_2 0.0274(16) 0.0204(15) 0.0150(14) 0.0030(12) -0.0003(12) 0.0149(13)
C6_2 0.050(3) 0.099(4) 0.025(2) 0.022(2) 0.0135(19) 0.060(3)
C7_2 0.036(2) 0.049(3) 0.035(2) 0.020(2) -0.0128(19) -0.009(2)
C8_2 0.077(3) 0.026(2) 0.0227(19) 0.0075(16) 0.017(2) 0.028(2)
C9_2 0.0201(19) 0.054(3) 0.031(2) 0.0233(19) 0.0069(16) 0.0097(18)
C10_2 0.070(3) 0.0212(19) 0.0238(19) 0.0032(15) -0.0031(19) 0.0219(19)
N1_3 0.0153(14) 0.0115(13) 0.0107(12) 0.0023(10) 0.0025(10) 0.0054(11)
C2_3 0.0232(19) 0.0187(17) 0.0177(17) -0.0034(14) -0.0008(14) 0.0068(15)
C3_3 0.0262(19) 0.0258(19) 0.0135(16) 0.0025(14) -0.0026(14) 0.0094(16)
C4_3 0.0232(19) 0.0221(18) 0.0181(17) 0.0062(14) -0.0017(14) 0.0084(15)
C5_3 0.0182(17) 0.0157(16) 0.0153(16) 0.0032(13) 0.0019(13) 0.0088(14)
C1_3 0.0199(17) 0.0090(15) 0.0179(16) 0.0001(13) 0.0016(14) 0.0033(13)
C1_4 0.0181(17) 0.0166(17) 0.0153(16) 0.0021(13) 0.0012(13) 0.0050(14)
N1_4 0.0146(14) 0.0107(13) 0.0131(13) 0.0019(10) 0.0017(11) 0.0033(11)
C2_4 0.0240(19) 0.0167(17) 0.0167(17) -0.0019(13) 0.0003(14) 0.0043(15)
C3_4 0.0227(19) 0.0133(17) 0.0270(19) -0.0003(14) -0.0022(15) 0.0014(14)
C4_4 0.0173(17) 0.0176(17) 0.0269(19) 0.0063(14) 0.0056(14) 0.0017(14)
C5_4 0.0122(16) 0.0155(16) 0.0229(17) 0.0038(13) 0.0056(13) 0.0047(13)

loop_
_atom_type_symbol
_atom_type_description
_atom_type_scat_dispersion_real
_atom_type_scat_dispersion_imag
_atom_type_scat_source
C C 0.0033 0.0016 'International Tables Vol C Tables 4.2.6.8 and 6.1.1.4'
H H 0.0000 0.0000 'International Tables Vol C Tables 4.2.6.8 and 6.1.1.4'
N N 0.0061 0.0033 'International Tables Vol C Tables 4.2.6.8 and 6.1.1.4'
Al Al 0.0645 0.0514 'International Tables Vol C Tables 4.2.6.8 and 6.1.1.4'
Br Br -0.2901 2.4595 'International Tables Vol C Tables 4.2.6.8 and 6.1.1.4'

loop_
_exptl_crystal_face_index_h
_exptl_crystal_face_index_k
_exptl_crystal_face_index_l
_exptl_crystal_face_perp_dist
1.00 0.00 -2.00 0.0980
-1.00 0.00 2.00 0.1960
0.00 -1.00 0.00 0.0990
1.00 -2.00 -2.00 0.1380
-1.00 2.00 2.00 0.1980
1.00 -1.00 -2.00 0.1300
-1.00 -2.00 1.00 0.1040
0.00 -2.00 -1.00 0.1190
1.00 1.00 -1.00 0.0420
-1.00 -2.00 0.00 0.0960
2.00 1.00 -2.00 0.0450
0.00 1.00 1.00 0.1400
0.00 -1.00 -1.00 0.1310
2.00 1.00 0.00 0.0670
-2.00 -1.00 0.00 0.1390
1.00 2.00 2.00 0.1140
2.00 1.00 1.00 0.0810
1.00 0.00 1.00 0.1070
2.00 -1.00 -1.00 0.1130
-2.00 1.00 1.00 0.1740
1.00 0.00 2.00 0.1140
-1.00 0.00 -2.00 0.1410
1.00 -1.00 2.00 0.1320
-1.00 1.00 -2.00 0.1310
1.00 -1.00 0.00 0.1280
-1.00 1.00 0.00 0.1730
1.00 -2.00 2.00 0.1310
-1.00 2.00 -2.00 0.1020
0.00 -1.00 2.00 0.1380
0.00 1.00 -2.00 0.0580
0.00 -2.00 1.00 0.0770
0.00 2.00 -1.00 0.0700

loop_
_geom_angle_atom_site_label_1
_geom_angle_atom_site_label_2
_geom_angle_atom_site_label_3
_geom_angle
_geom_angle_site_symmetry_1
_geom_angle_site_symmetry_3
C1 C1 N1_3 110.4(3) 2_656 .
C1 C1 Al1 95.7(3) 2_656 .
N1_3 C1 Al1 153.4(2) . .
C1 C1 Al1 52.0(2) 2_656 2_656
N1_3 C1 Al1 58.64(15) . 2_656
Al1 C1 Al1 147.70(17) . 2_656
C1 Al1 C1_1 132.53(15) . .
C1 Al1 N1_3 68.89(13) . 2_656
C1_1 Al1 N1_3 119.89(14) . 2_656
C1 Al1 Br1 112.00(10) . .
C1_1 Al1 Br1 111.88(12) . .
N1_3 Al1 Br1 99.40(8) 2_656 .
C1 Al1 C5_1 118.56(15) . .
C1_1 Al1 C5_1 37.63(15) . .
N1_3 Al1 C5_1 156.48(13) 2_656 .
Br1 Al1 C5_1 97.82(10) . .
C1 Al1 C1 32.30(17) . 2_656
C1_1 Al1 C1 137.66(14) . 2_656
N1_3 Al1 C1 36.67(10) 2_656 2_656
Br1 Al1 C1 107.64(9) . 2_656
C5_1 Al1 C1 147.32(13) . 2_656
C2 Al2 C5_2 134.88(14) . .
C2 Al2 N1_4 68.50(13) . 2_665
C5_2 Al2 N1_4 117.45(13) . 2_665
C2 Al2 C1_2 122.93(15) . .
C5_2 Al2 C1_2 38.82(14) . .
N1_4 Al2 C1_2 156.02(13) 2_665 .
C2 Al2 Br2 110.39(10) . .
C5_2 Al2 Br2 112.44(10) . .
N1_4 Al2 Br2 98.41(8) 2_665 .
C1_2 Al2 Br2 96.48(10) . .
C2 Al2 C2 32.29(17) . 2_665
C5_2 Al2 C2 137.87(13) . 2_665
N1_4 Al2 C2 36.36(10) 2_665 2_665
C1_2 Al2 C2 152.02(13) . 2_665
Br2 Al2 C2 105.33(8) . 2_665
C2 C2 N1_4 110.0(4) 2_665 .
C2 C2 Al2 96.4(3) 2_665 .
N1_4 C2 Al2 152.8(2) . .
C2 C2 Al2 51.3(2) 2_665 2_665
N1_4 C2 Al2 59.03(16) . 2_665
Al2 C2 Al2 147.71(17) . 2_665
C2_1 C1_1 C5_1 105.1(3) . .
C2_1 C1_1 C6_1 123.3(4) . .
C5_1 C1_1 C6_1 121.3(4) . .
C2_1 C1_1 Al1 98.0(2) . .
C5_1 C1_1 Al1 82.9(2) . .
C6_1 C1_1 Al1 117.2(3) . .
C3_1 C2_1 C1_1 108.5(3) . .
C3_1 C2_1 C7_1 124.1(4) . .
C1_1 C2_1 C7_1 127.1(4) . .
C2_1 C3_1 C4_1 109.1(3) . .
C2_1 C3_1 C8_1 125.8(5) . .
C4_1 C3_1 C8_1 125.1(5) . .
C5_1 C4_1 C3_1 108.4(4) . .
C5_1 C4_1 C9_1 124.5(5) . .
C3_1 C4_1 C9_1 127.0(5) . .
C4_1 C5_1 C1_1 108.7(3) . .
C4_1 C5_1 C10_1 127.2(5) . .
C1_1 C5_1 C10_1 123.3(5) . .
C4_1 C5_1 Al1 100.8(3) . .
C1_1 C5_1 Al1 59.50(19) . .
C10_1 C5_1 Al1 112.2(3) . .
C1_1 C6_1 H6A_1 109.5 . .
C1_1 C6_1 H6B_1 109.5 . .
H6A_1 C6_1 H6B_1 109.5 . .
C1_1 C6_1 H6C_1 109.5 . .
H6A_1 C6_1 H6C_1 109.5 . .
H6B_1 C6_1 H6C_1 109.5 . .
C2_1 C7_1 H7A_1 109.5 . .
C2_1 C7_1 H7B_1 109.5 . .
H7A_1 C7_1 H7B_1 109.5 . .
C2_1 C7_1 H7C_1 109.5 . .
H7A_1 C7_1 H7C_1 109.5 . .
H7B_1 C7_1 H7C_1 109.5 . .
C3_1 C8_1 H8A_1 109.5 . .
C3_1 C8_1 H8B_1 109.5 . .
H8A_1 C8_1 H8B_1 109.5 . .
C3_1 C8_1 H8C_1 109.5 . .
H8A_1 C8_1 H8C_1 109.5 . .
H8B_1 C8_1 H8C_1 109.5 . .
C4_1 C9_1 H9A_1 109.5 . .
C4_1 C9_1 H9B_1 109.5 . .
H9A_1 C9_1 H9B_1 109.5 . .
C4_1 C9_1 H9C_1 109.5 . .
H9A_1 C9_1 H9C_1 109.5 . .
H9B_1 C9_1 H9C_1 109.5 . .
C5_1 C10_1 H10A_1 109.5 . .
C5_1 C10_1 H10B_1 109.5 . .
H10A_1 C10_1 H10B_1 109.5 . .
C5_1 C10_1 H10C_1 109.5 . .
H10A_1 C10_1 H10C_1 109.5 . .
H10B_1 C10_1 H10C_1 109.5 . .
C2_2 C1_2 C5_2 107.8(3) . .
C2_2 C1_2 C6_2 125.0(4) . .
C5_2 C1_2 C6_2 125.8(4) . .
C2_2 C1_2 Al2 97.1(2) . .
C5_2 C1_2 Al2 64.05(19) . .
C6_2 C1_2 Al2 115.3(2) . .
C1_2 C2_2 C3_2 108.9(3) . .
C1_2 C2_2 C7_2 124.6(4) . .
C3_2 C2_2 C7_2 126.5(4) . .
C4_2 C3_2 C2_2 108.6(3) . .
C4_2 C3_2 C8_2 124.4(4) . .
C2_2 C3_2 C8_2 127.0(4) . .
C3_2 C4_2 C5_2 109.2(3) . .
C3_2 C4_2 C9_2 124.5(3) . .
C5_2 C4_2 C9_2 126.1(3) . .
C4_2 C5_2 C1_2 105.4(3) . .
C4_2 C5_2 C10_2 125.3(3) . .
C1_2 C5_2 C10_2 122.5(3) . .
C4_2 C5_2 Al2 96.2(2) . .
C1_2 C5_2 Al2 77.1(2) . .
C10_2 C5_2 Al2 117.7(2) . .
C1_2 C6_2 H6A_2 109.5 . .
C1_2 C6_2 H6B_2 109.5 . .
H6A_2 C6_2 H6B_2 109.5 . .
C1_2 C6_2 H6C_2 109.5 . .
H6A_2 C6_2 H6C_2 109.5 . .
H6B_2 C6_2 H6C_2 109.5 . .
C2_2 C7_2 H7A_2 109.5 . .
C2_2 C7_2 H7B_2 109.5 . .
H7A_2 C7_2 H7B_2 109.5 . .
C2_2 C7_2 H7C_2 109.5 . .
H7A_2 C7_2 H7C_2 109.5 . .
H7B_2 C7_2 H7C_2 109.5 . .
C3_2 C8_2 H8A_2 109.5 . .
C3_2 C8_2 H8B_2 109.5 . .
H8A_2 C8_2 H8B_2 109.5 . .
C3_2 C8_2 H8C_2 109.5 . .
H8A_2 C8_2 H8C_2 109.5 . .
H8B_2 C8_2 H8C_2 109.5 . .
C4_2 C9_2 H9A_2 109.5 . .
C4_2 C9_2 H9B_2 109.5 . .
H9A_2 C9_2 H9B_2 109.5 . .
C4_2 C9_2 H9C_2 109.5 . .
H9A_2 C9_2 H9C_2 109.5 . .
H9B_2 C9_2 H9C_2 109.5 . .
C5_2 C10_2 H10A_2 109.5 . .
C5_2 C10_2 H10B_2 109.5 . .
H10A_2 C10_2 H10B_2 109.5 . .
C5_2 C10_2 H10C_2 109.5 . .
H10A_2 C10_2 H10C_2 109.5 . .
H10B_2 C10_2 H10C_2 109.5 . .
C1 N1_3 C1_3 110.6(2) . .
C1 N1_3 C5_3 108.8(2) . .
C1_3 N1_3 C5_3 108.8(2) . .
C1 N1_3 Al1 84.69(18) . 2_656
C1_3 N1_3 Al1 120.8(2) . 2_656
C5_3 N1_3 Al1 119.7(2) . 2_656
C1_3 C2_3 C3_3 110.6(3) . .
C1_3 C2_3 H2A_3 109.5 . .
C3_3 C2_3 H2A_3 109.5 . .
C1_3 C2_3 H2B_3 109.5 . .
C3_3 C2_3 H2B_3 109.5 . .
H2A_3 C2_3 H2B_3 108.1 . .
C4_3 C3_3 C2_3 109.9(3) . .
C4_3 C3_3 H3A_3 109.7 . .
C2_3 C3_3 H3A_3 109.7 . .
C4_3 C3_3 H3B_3 109.7 . .
C2_3 C3_3 H3B_3 109.7 . .
H3A_3 C3_3 H3B_3 108.2 . .
C3_3 C4_3 C5_3 111.0(3) . .
C3_3 C4_3 H4A_3 109.4 . .
C5_3 C4_3 H4A_3 109.4 . .
C3_3 C4_3 H4B_3 109.4 . .
C5_3 C4_3 H4B_3 109.4 . .
H4A_3 C4_3 H4B_3 108.0 . .
N1_3 C5_3 C4_3 111.0(3) . .
N1_3 C5_3 H5A_3 109.4 . .
C4_3 C5_3 H5A_3 109.4 . .
N1_3 C5_3 H5B_3 109.4 . .
C4_3 C5_3 H5B_3 109.4 . .
H5A_3 C5_3 H5B_3 108.0 . .
N1_3 C1_3 C2_3 111.4(3) . .
N1_3 C1_3 H1A_3 109.4 . .
C2_3 C1_3 H1A_3 109.4 . .
N1_3 C1_3 H1B_3 109.4 . .
C2_3 C1_3 H1B_3 109.4 . .
H1A_3 C1_3 H1B_3 108.0 . .
N1_4 C1_4 C2_4 111.2(3) . .
N1_4 C1_4 H1A_4 109.4 . .
C2_4 C1_4 H1A_4 109.4 . .
N1_4 C1_4 H1B_4 109.4 . .
C2_4 C1_4 H1B_4 109.4 . .
H1A_4 C1_4 H1B_4 108.0 . .
C2 N1_4 C5_4 109.3(2) . .
C2 N1_4 C1_4 110.3(2) . .
C5_4 N1_4 C1_4 108.5(2) . .
C2 N1_4 Al2 84.60(18) . 2_665
C5_4 N1_4 Al2 120.4(2) . 2_665
C1_4 N1_4 Al2 120.3(2) . 2_665
C1_4 C2_4 C3_4 111.0(3) . .
C1_4 C2_4 H2A_4 109.4 . .
C3_4 C2_4 H2A_4 109.4 . .
C1_4 C2_4 H2B_4 109.4 . .
C3_4 C2_4 H2B_4 109.4 . .
H2A_4 C2_4 H2B_4 108.0 . .
C2_4 C3_4 C4_4 109.8(3) . .
C2_4 C3_4 H3A_4 109.7 . .
C4_4 C3_4 H3A_4 109.7 . .
C2_4 C3_4 H3B_4 109.7 . .
C4_4 C3_4 H3B_4 109.7 . .
H3A_4 C3_4 H3B_4 108.2 . .
C5_4 C4_4 C3_4 111.5(3) . .
C5_4 C4_4 H4A_4 109.3 . .
C3_4 C4_4 H4A_4 109.3 . .
C5_4 C4_4 H4B_4 109.3 . .
C3_4 C4_4 H4B_4 109.3 . .
H4A_4 C4_4 H4B_4 108.0 . .
N1_4 C5_4 C4_4 111.8(3) . .
N1_4 C5_4 H5A_4 109.3 . .
C4_4 C5_4 H5A_4 109.3 . .
N1_4 C5_4 H5B_4 109.3 . .
C4_4 C5_4 H5B_4 109.3 . .
H5A_4 C5_4 H5B_4 107.9 . .

loop_
_geom_bond_atom_site_label_1
_geom_bond_atom_site_label_2
_geom_bond_distance
_geom_bond_site_symmetry_2
Br1 Al1 2.3574(13) .
C1 C1 1.323(7) 2_656
C1 N1_3 1.478(4) .
C1 Al1 1.951(3) .
C1 Al1 2.464(3) 2_656
Al1 C1_1 2.051(4) .
Al1 N1_3 2.113(3) 2_656
Al1 C5_1 2.362(4) .
Al1 C1 2.464(3) 2_656
Al2 C2 1.948(3) .
Al2 C5_2 2.100(4) .
Al2 N1_4 2.137(3) 2_665
Al2 C1_2 2.276(4) .
Al2 Br2 2.3547(12) .
Al2 C2 2.482(3) 2_665
C2 C2 1.334(7) 2_665
C2 N1_4 1.478(4) .
C2 Al2 2.482(3) 2_665
C1_1 C2_1 1.442(5) .
C1_1 C5_1 1.454(6) .
C1_1 C6_1 1.516(6) .
C2_1 C3_1 1.369(6) .
C2_1 C7_1 1.493(6) .
C3_1 C4_1 1.421(6) .
C3_1 C8_1 1.506(6) .
C4_1 C5_1 1.364(6) .
C4_1 C9_1 1.500(6) .
C5_1 C10_1 1.507(6) .
C6_1 H6A_1 0.9800 .
C6_1 H6B_1 0.9800 .
C6_1 H6C_1 0.9800 .
C7_1 H7A_1 0.9800 .
C7_1 H7B_1 0.9800 .
C7_1 H7C_1 0.9800 .
C8_1 H8A_1 0.9800 .
C8_1 H8B_1 0.9800 .
C8_1 H8C_1 0.9800 .
C9_1 H9A_1 0.9800 .
C9_1 H9B_1 0.9800 .
C9_1 H9C_1 0.9800 .
C10_1 H10A_1 0.9800 .
C10_1 H10B_1 0.9800 .
C10_1 H10C_1 0.9800 .
C1_2 C2_2 1.392(5) .
C1_2 C5_2 1.464(5) .
C1_2 C6_2 1.503(5) .
C2_2 C3_2 1.419(5) .
C2_2 C7_2 1.509(5) .
C3_2 C4_2 1.382(5) .
C3_2 C8_2 1.501(5) .
C4_2 C5_2 1.441(5) .
C4_2 C9_2 1.508(5) .
C5_2 C10_2 1.506(5) .
C6_2 H6A_2 0.9800 .
C6_2 H6B_2 0.9800 .
C6_2 H6C_2 0.9800 .
C7_2 H7A_2 0.9800 .
C7_2 H7B_2 0.9800 .
C7_2 H7C_2 0.9800 .
C8_2 H8A_2 0.9800 .
C8_2 H8B_2 0.9800 .
C8_2 H8C_2 0.9800 .
C9_2 H9A_2 0.9800 .
C9_2 H9B_2 0.9800 .
C9_2 H9C_2 0.9800 .
C10_2 H10A_2 0.9800 .
C10_2 H10B_2 0.9800 .
C10_2 H10C_2 0.9800 .
N1_3 C1_3 1.495(4) .
N1_3 C5_3 1.496(4) .
N1_3 Al1 2.113(3) 2_656
C2_3 C1_3 1.522(5) .
C2_3 C3_3 1.527(5) .
C2_3 H2A_3 0.9900 .
C2_3 H2B_3 0.9900 .
C3_3 C4_3 1.515(5) .
C3_3 H3A_3 0.9900 .
C3_3 H3B_3 0.9900 .
C4_3 C5_3 1.525(5) .
C4_3 H4A_3 0.9900 .
C4_3 H4B_3 0.9900 .
C5_3 H5A_3 0.9900 .
C5_3 H5B_3 0.9900 .
C1_3 H1A_3 0.9900 .
C1_3 H1B_3 0.9900 .
C1_4 N1_4 1.504(4) .
C1_4 C2_4 1.512(5) .
C1_4 H1A_4 0.9900 .
C1_4 H1B_4 0.9900 .
N1_4 C5_4 1.493(4) .
N1_4 Al2 2.137(3) 2_665
C2_4 C3_4 1.524(5) .
C2_4 H2A_4 0.9900 .
C2_4 H2B_4 0.9900 .
C3_4 C4_4 1.526(5) .
C3_4 H3A_4 0.9900 .
C3_4 H3B_4 0.9900 .
C4_4 C5_4 1.519(5) .
C4_4 H4A_4 0.9900 .
C4_4 H4B_4 0.9900 .
C5_4 H5A_4 0.9900 .
C5_4 H5B_4 0.9900 .

loop_
_geom_torsion_atom_site_label_1
_geom_torsion_atom_site_label_2
_geom_torsion_atom_site_label_3
_geom_torsion_atom_site_label_4
_geom_torsion
_geom_torsion_site_symmetry_1
_geom_torsion_site_symmetry_4
C5_1 C1_1 C2_1 C3_1 -4.2(4) . .
C6_1 C1_1 C2_1 C3_1 -149.4(4) . .
Al1 C1_1 C2_1 C3_1 80.5(3) . .
C5_1 C1_1 C2_1 C7_1 169.0(4) . .
C6_1 C1_1 C2_1 C7_1 23.8(6) . .
Al1 C1_1 C2_1 C7_1 -106.3(4) . .
C1_1 C2_1 C3_1 C4_1 2.3(4) . .
C7_1 C2_1 C3_1 C4_1 -171.2(4) . .
C1_1 C2_1 C3_1 C8_1 -179.9(4) . .
C7_1 C2_1 C3_1 C8_1 6.7(6) . .
C2_1 C3_1 C4_1 C5_1 0.7(4) . .
C8_1 C3_1 C4_1 C5_1 -177.1(4) . .
C2_1 C3_1 C4_1 C9_1 176.9(4) . .
C8_1 C3_1 C4_1 C9_1 -1.0(6) . .
C3_1 C4_1 C5_1 C1_1 -3.4(4) . .
C9_1 C4_1 C5_1 C1_1 -179.7(4) . .
C3_1 C4_1 C5_1 C10_1 166.6(4) . .
C9_1 C4_1 C5_1 C10_1 -9.7(7) . .
C3_1 C4_1 C5_1 Al1 -64.6(3) . .
C9_1 C4_1 C5_1 Al1 119.1(4) . .
C2_1 C1_1 C5_1 C4_1 4.7(4) . .
C6_1 C1_1 C5_1 C4_1 150.7(4) . .
Al1 C1_1 C5_1 C4_1 -91.7(3) . .
C2_1 C1_1 C5_1 C10_1 -165.8(4) . .
C6_1 C1_1 C5_1 C10_1 -19.7(6) . .
Al1 C1_1 C5_1 C10_1 97.9(4) . .
C2_1 C1_1 C5_1 Al1 96.4(3) . .
C6_1 C1_1 C5_1 Al1 -117.6(4) . .
C5_2 C1_2 C2_2 C3_2 3.1(4) . .
C6_2 C1_2 C2_2 C3_2 -164.2(4) . .
Al2 C1_2 C2_2 C3_2 68.1(3) . .
C5_2 C1_2 C2_2 C7_2 -179.8(3) . .
C6_2 C1_2 C2_2 C7_2 12.9(6) . .
Al2 C1_2 C2_2 C7_2 -114.8(3) . .
C1_2 C2_2 C3_2 C4_2 -1.3(4) . .
C7_2 C2_2 C3_2 C4_2 -178.3(3) . .
C1_2 C2_2 C3_2 C8_2 177.8(3) . .
C7_2 C2_2 C3_2 C8_2 0.7(6) . .
C2_2 C3_2 C4_2 C5_2 -1.2(4) . .
C8_2 C3_2 C4_2 C5_2 179.7(3) . .
C2_2 C3_2 C4_2 C9_2 174.3(3) . .
C8_2 C3_2 C4_2 C9_2 -4.8(5) . .
C3_2 C4_2 C5_2 C1_2 3.0(4) . .
C9_2 C4_2 C5_2 C1_2 -172.3(3) . .
C3_2 C4_2 C5_2 C10_2 154.2(3) . .
C9_2 C4_2 C5_2 C10_2 -21.1(6) . .
C3_2 C4_2 C5_2 Al2 -75.3(3) . .
C9_2 C4_2 C5_2 Al2 109.3(3) . .
C2_2 C1_2 C5_2 C4_2 -3.7(4) . .
C6_2 C1_2 C5_2 C4_2 163.5(3) . .
Al2 C1_2 C5_2 C4_2 -93.0(2) . .
C2_2 C1_2 C5_2 C10_2 -155.9(3) . .
C6_2 C1_2 C5_2 C10_2 11.2(5) . .
Al2 C1_2 C5_2 C10_2 114.8(3) . .
C2_2 C1_2 C5_2 Al2 89.3(3) . .
C6_2 C1_2 C5_2 Al2 -103.5(3) . .
C1 C1 N1_3 C1_3 -125.5(4) 2_656 .
Al1 C1 N1_3 C1_3 65.5(6) . .
Al1 C1 N1_3 C1_3 -121.0(2) 2_656 .
C1 C1 N1_3 C5_3 115.1(4) 2_656 .
Al1 C1 N1_3 C5_3 -53.9(6) . .
Al1 C1 N1_3 C5_3 119.6(2) 2_656 .
C1 C1 N1_3 Al1 -4.5(3) 2_656 2_656
Al1 C1 N1_3 Al1 -173.5(5) . 2_656
C1_3 C2_3 C3_3 C4_3 -54.6(4) . .
C2_3 C3_3 C4_3 C5_3 54.9(4) . .
C1 N1_3 C5_3 C4_3 -179.9(3) . .
C1_3 N1_3 C5_3 C4_3 59.6(3) . .
Al1 N1_3 C5_3 C4_3 -85.2(3) 2_656 .
C3_3 C4_3 C5_3 N1_3 -58.3(4) . .
C1 N1_3 C1_3 C2_3 -179.2(3) . .
C5_3 N1_3 C1_3 C2_3 -59.7(3) . .
Al1 N1_3 C1_3 C2_3 84.6(3) 2_656 .
C3_3 C2_3 C1_3 N1_3 57.9(4) . .
C2 C2 N1_4 C5_4 -114.3(4) 2_665 .
Al2 C2 N1_4 C5_4 51.0(6) . .
Al2 C2 N1_4 C5_4 -120.4(2) 2_665 .
C2 C2 N1_4 C1_4 126.5(4) 2_665 .
Al2 C2 N1_4 C1_4 -68.2(6) . .
Al2 C2 N1_4 C1_4 120.4(2) 2_665 .
C2 C2 N1_4 Al2 6.1(3) 2_665 2_665
Al2 C2 N1_4 Al2 171.4(5) . 2_665
C2_4 C1_4 N1_4 C2 179.7(3) . .
C2_4 C1_4 N1_4 C5_4 60.1(3) . .
C2_4 C1_4 N1_4 Al2 -84.5(3) . 2_665
N1_4 C1_4 C2_4 C3_4 -59.0(4) . .
C1_4 C2_4 C3_4 C4_4 54.3(4) . .
C2_4 C3_4 C4_4 C5_4 -53.0(4) . .
C2 N1_4 C5_4 C4_4 -179.0(3) . .
C1_4 N1_4 C5_4 C4_4 -58.7(4) . .
Al2 N1_4 C5_4 C4_4 85.8(3) 2_665 .
C3_4 C4_4 C5_4 N1_4 56.6(4) . .
